data_7130680
loop_
_publ_author_name
'Xu, Xinyue'
'Chen, Zehang'
'Lei, yunxiang'
'Sun, Xinyu'
'Liu, Miaochang'
'Wu, Huayue'
'Huang, Xiaobo'

_publ_section_title
;
 Guest-activated Quaternary Ammonium Salt Hosts Emit Room Temperature
 Phosphorescence
;
_journal_name_full 'Chemical Communications'
_journal_paper_doi 10.1039/D2CC04521D
_journal_year 2022
_chemical_absolute_configuration unk
_chemical_formula_sum 'C6 H12 N2 O2'
_chemical_formula_weight 144.18
_space_group_crystal_system monoclinic
_space_group_IT_number 4
_space_group_name_Hall 'P 2yb'
_space_group_name_H-M_alt 'P 1 21 1'
_atom_sites_solution_hydrogens geom
_audit_block_doi 10.5517/ccdc.csd.cc2ch524
_audit_creation_method SHELXL-2013
_audit_update_record
;
2022-07-11 deposited with the CCDC.	2022-09-05 downloaded from the CCDC.
;
_cell_angle_alpha 90
_cell_angle_beta 90.346(9)
_cell_angle_gamma 90
_cell_formula_units_Z 8
_cell_length_a 6.1897(15)
_cell_length_b 16.131(4)
_cell_length_c 14.212(4)
_cell_measurement_reflns_used 2468
_cell_measurement_temperature 293(2)
_cell_measurement_theta_max 52.200
_cell_measurement_theta_min 5.733
_cell_volume 1419.0(6)
_computing_cell_refinement 'Bruker SAINT'
_computing_data_collection 'Bruker APEX2'
_computing_data_reduction 'Bruker SAINT'
_computing_molecular_graphics 'Bruker SHELXTL'
_computing_publication_material 'Bruker SHELXTL'
_computing_structure_refinement 'SHELXL-2013 (Sheldrick, 2013)'
_computing_structure_solution 'SHELXS-97 (Sheldrick 2008)'
_diffrn_ambient_temperature 293(2)
_diffrn_measured_fraction_theta_full 0.970
_diffrn_measured_fraction_theta_max 0.993
_diffrn_measurement_device_type 'Bruker APEX-II CCD'
_diffrn_measurement_method '\f and \w scans'
_diffrn_radiation_type MoK\a
_diffrn_radiation_wavelength 0.71073
_diffrn_reflns_av_R_equivalents 0.0383
_diffrn_reflns_av_unetI/netI 0.0810
_diffrn_reflns_Laue_measured_fraction_full 0.970
_diffrn_reflns_Laue_measured_fraction_max 0.993
_diffrn_reflns_limit_h_max 7
_diffrn_reflns_limit_h_min -7
_diffrn_reflns_limit_k_max 18
_diffrn_reflns_limit_k_min -19
_diffrn_reflns_limit_l_max 12
_diffrn_reflns_limit_l_min -16
_diffrn_reflns_number 5991
_diffrn_reflns_point_group_measured_fraction_full 0.860
_diffrn_reflns_point_group_measured_fraction_max 0.881
_diffrn_reflns_theta_full 25.242
_diffrn_reflns_theta_max 24.991
_diffrn_reflns_theta_min 1.910
_exptl_absorpt_coefficient_mu 0.102
_exptl_absorpt_correction_T_max 0.7456
_exptl_absorpt_correction_T_min 0.5772
_exptl_absorpt_correction_type multi-scan
_exptl_absorpt_process_details sadabs
_exptl_crystal_colour colorless
_exptl_crystal_density_diffrn 1.350
_exptl_crystal_description prismatic
_exptl_crystal_F_000 624
_exptl_crystal_size_max 0.150
_exptl_crystal_size_mid 0.100
_exptl_crystal_size_min 0.060
_refine_diff_density_max 0.760
_refine_diff_density_min -0.298
_refine_diff_density_rms 0.087
_refine_ls_abs_structure_details
; 
 Flack x determined using 1046 quotients [(I+)-(I-)]/[(I+)+(I-)] 
 (Parsons and Flack (2004), Acta Cryst. A60, s61). 
;
_refine_ls_abs_structure_Flack -1.6(10)
_refine_ls_extinction_coef 0.033(9)
_refine_ls_extinction_expression Fc^*^=kFc[1+0.001xFc^2^\l^3^/sin(2\q)]^-1/4^
_refine_ls_extinction_method SHELXL
_refine_ls_goodness_of_fit_ref 1.036
_refine_ls_hydrogen_treatment constr
_refine_ls_matrix_type full
_refine_ls_number_parameters 366
_refine_ls_number_reflns 4426
_refine_ls_number_restraints 1
_refine_ls_restrained_S_all 1.036
_refine_ls_R_factor_all 0.1122
_refine_ls_R_factor_gt 0.0818
_refine_ls_shift/su_max 0.000
_refine_ls_shift/su_mean 0.000
_refine_ls_structure_factor_coef Fsqd
_refine_ls_weighting_details 'w=1/[\s^2^(Fo^2^)+(0.1401P)^2^+0.8726P] where P=(Fo^2^+2Fc^2^)/3'
_refine_ls_weighting_scheme calc
_refine_ls_wR_factor_gt 0.2114
_refine_ls_wR_factor_ref 0.2454
_reflns_Friedel_coverage 0.708
_reflns_Friedel_fraction_full 0.742
_reflns_Friedel_fraction_max 0.761
_reflns_number_gt 3067
_reflns_number_total 4426
_reflns_threshold_expression 'I > 2\s(I)'
_cod_data_source_file d2cc04521d2.cif
_cod_data_source_block mo_dd19138_0m
_cod_original_sg_symbol_H-M 'P 21'
_cod_database_code 7130680
_shelx_space_group_comment
; 
The symmetry employed for this shelxl refinement is uniquely defined 
by the following loop, which should always be used as a source of 
symmetry information in preference to the above space-group names. 
They are only intended as comments. 
;
_shelx_estimated_absorpt_t_min 0.985
_shelx_estimated_absorpt_t_max 0.994
_shelxl_version_number 2013-4

loop_
_space_group_symop_operation_xyz
'x, y, z'
'-x, y+1/2, -z'

loop_
_atom_site_label
_atom_site_type_symbol
_atom_site_fract_x
_atom_site_fract_y
_atom_site_fract_z
_atom_site_U_iso_or_equiv
_atom_site_adp_type
_atom_site_occupancy
_atom_site_site_symmetry_order
_atom_site_calc_flag
_atom_site_refinement_flags_posn
_atom_site_refinement_flags_adp
_atom_site_refinement_flags_occupancy
_atom_site_disorder_assembly
_atom_site_disorder_group
O1 O 0.7634(10) 0.4124(4) 0.2956(4) 0.0478(16) Uani 1 1 d . . . . .
O2 O 1.0935(11) 0.3822(5) 0.2519(4) 0.055(2) Uani 1 1 d . . . . .
N1 N 0.8200(11) 0.3391(5) 0.1607(5) 0.0403(17) Uani 1 1 d . . . . .
N2 N 0.6936(11) 0.4276(5) -0.1158(5) 0.0405(17) Uani 1 1 d . . . . .
H2A H 0.7745 0.4083 -0.1625 0.049 Uiso 1 1 calc R U . . .
H2B H 0.7364 0.4787 -0.1010 0.049 Uiso 1 1 calc R U . . .
H2C H 0.5558 0.4287 -0.1339 0.049 Uiso 1 1 calc R U . . .
C1 C 0.5942(12) 0.3440(6) 0.1315(6) 0.039(2) Uani 1 1 d . . . . .
H1A H 0.5087 0.3650 0.1833 0.046 Uiso 1 1 calc R U . . .
H1B H 0.5422 0.2889 0.1162 0.046 Uiso 1 1 calc R U . . .
C2 C 0.5644(11) 0.4003(6) 0.0466(6) 0.039(2) Uani 1 1 d . . . . .
H2D H 0.5954 0.4572 0.0641 0.047 Uiso 1 1 calc R U . . .
H2E H 0.4160 0.3974 0.0245 0.047 Uiso 1 1 calc R U . . .
C3 C 0.7176(13) 0.3728(6) -0.0321(5) 0.0364(19) Uani 1 1 d . . . . .
H3 H 0.6757 0.3166 -0.0511 0.044 Uiso 1 1 calc R U . . .
C4 C 0.9494(12) 0.3695(6) 0.0019(6) 0.035(2) Uani 1 1 d . . . . .
H4A H 0.9987 0.4247 0.0182 0.042 Uiso 1 1 calc R U . . .
H4B H 1.0414 0.3482 -0.0476 0.042 Uiso 1 1 calc R U . . .
C5 C 0.9623(14) 0.3132(6) 0.0877(6) 0.038(2) Uani 1 1 d . . . . .
H5A H 0.9260 0.2570 0.0691 0.045 Uiso 1 1 calc R U . . .
H5B H 1.1094 0.3130 0.1117 0.045 Uiso 1 1 calc R U . . .
C6 C 0.8992(16) 0.3812(6) 0.2395(6) 0.041(2) Uani 1 1 d . . . . .
O3 O 0.2667(9) 0.5910(4) 0.4416(4) 0.0505(17) Uani 1 1 d . . . . .
O4 O 0.5959(10) 0.6239(5) 0.4905(5) 0.0533(18) Uani 1 1 d . . . . .
N3 N 0.3208(11) 0.6633(5) 0.5772(5) 0.0464(19) Uani 1 1 d . . . . .
N4 N 0.1896(10) 0.5711(4) 0.8529(4) 0.0365(16) Uani 1 1 d . . . . .
H4C H 0.1903 0.5184 0.8345 0.044 Uiso 1 1 calc R U . . .
H4D H 0.0650 0.5824 0.8810 0.044 Uiso 1 1 calc R U . . .
H4E H 0.2982 0.5798 0.8930 0.044 Uiso 1 1 calc R U . . .
C7 C 0.4646(13) 0.6889(6) 0.6534(6) 0.041(2) Uani 1 1 d . . . . .
H7A H 0.4262 0.7444 0.6737 0.049 Uiso 1 1 calc R U . . .
H7B H 0.6121 0.6903 0.6309 0.049 Uiso 1 1 calc R U . . .
C8 C 0.4493(13) 0.6291(6) 0.7372(6) 0.040(2) Uani 1 1 d . . . . .
H8A H 0.4969 0.5743 0.7186 0.048 Uiso 1 1 calc R U . . .
H8B H 0.5414 0.6482 0.7883 0.048 Uiso 1 1 calc R U . . .
C9 C 0.2153(14) 0.6259(5) 0.7695(6) 0.042(2) Uani 1 1 d . . . . .
H9 H 0.1744 0.6821 0.7886 0.051 Uiso 1 1 calc R U . . .
C10 C 0.0663(12) 0.6006(6) 0.6889(6) 0.042(2) Uani 1 1 d . . . . .
H10A H 0.0972 0.5440 0.6705 0.050 Uiso 1 1 calc R U . . .
H10B H -0.0828 0.6032 0.7094 0.050 Uiso 1 1 calc R U . . .
C11 C 0.0981(15) 0.6579(7) 0.6055(7) 0.050(2) Uani 1 1 d . . . . .
H11A H 0.0120 0.6380 0.5529 0.060 Uiso 1 1 calc R U . . .
H11B H 0.0466 0.7128 0.6217 0.060 Uiso 1 1 calc R U . . .
C12 C 0.3985(16) 0.6254(6) 0.4997(6) 0.041(2) Uani 1 1 d . . . . .
O5 O -0.0451(10) 0.3816(6) 0.7514(5) 0.062(2) Uani 1 1 d . . . . .
O6 O 0.2920(9) 0.4112(4) 0.7949(4) 0.0463(15) Uani 1 1 d . . . . .
N5 N 0.2395(10) 0.3401(5) 0.6588(5) 0.0407(17) Uani 1 1 d . . . . .
N6 N 0.3658(11) 0.4317(5) 0.3856(5) 0.0430(18) Uani 1 1 d . . . . .
H6A H 0.2824 0.4125 0.3392 0.052 Uiso 1 1 calc R U . . .
H6B H 0.5026 0.4331 0.3667 0.052 Uiso 1 1 calc R U . . .
H6C H 0.3234 0.4825 0.4011 0.052 Uiso 1 1 calc R U . . .
C13 C 0.0940(14) 0.3145(6) 0.5823(5) 0.040(2) Uani 1 1 d . . . . .
H13A H -0.0540 0.3145 0.6044 0.049 Uiso 1 1 calc R U . . .
H13B H 0.1298 0.2587 0.5624 0.049 Uiso 1 1 calc R U . . .
C14 C 0.1148(13) 0.3730(6) 0.5004(6) 0.040(2) Uani 1 1 d . . . . .
H14A H 0.0673 0.4279 0.5187 0.048 Uiso 1 1 calc R U . . .
H14B H 0.0236 0.3543 0.4488 0.048 Uiso 1 1 calc R U . . .
C15 C 0.3476(12) 0.3764(6) 0.4686(6) 0.039(2) Uani 1 1 d . . . . .
H15 H 0.3908 0.3205 0.4495 0.046 Uiso 1 1 calc R U . . .
C16 C 0.4905(13) 0.4027(7) 0.5483(6) 0.044(2) Uani 1 1 d . . . . .
H16A H 0.4543 0.4590 0.5663 0.052 Uiso 1 1 calc R U . . .
H16B H 0.6397 0.4023 0.5278 0.052 Uiso 1 1 calc R U . . .
C17 C 0.4672(12) 0.3460(7) 0.6334(6) 0.042(2) Uani 1 1 d . . . . .
H17A H 0.5229 0.2913 0.6187 0.050 Uiso 1 1 calc R U . . .
H17B H 0.5498 0.3680 0.6860 0.050 Uiso 1 1 calc R U . . .
C18 C 0.1634(12) 0.3800(5) 0.7374(5) 0.0330(18) Uani 1 1 d . . . . .
O7 O 0.4583(9) 0.6241(5) -0.0104(5) 0.056(2) Uani 1 1 d . . . . .
O8 O 0.7959(10) 0.5866(4) -0.0572(4) 0.0512(17) Uani 1 1 d . . . . .
N7 N 0.7453(11) 0.6606(5) 0.0758(5) 0.0454(18) Uani 1 1 d . . . . .
N8 N 0.8674(10) 0.5726(5) 0.3534(5) 0.0396(17) Uani 1 1 d . . . . .
H8C H 0.8617 0.5197 0.3357 0.048 Uiso 1 1 calc R U . . .
H8D H 0.7576 0.5835 0.3916 0.048 Uiso 1 1 calc R U . . .
H8E H 0.9915 0.5821 0.3835 0.048 Uiso 1 1 calc R U . . .
C19 C 0.5991(13) 0.6886(6) 0.1502(6) 0.043(2) Uani 1 1 d . . . . .
H19A H 0.4515 0.6883 0.1269 0.052 Uiso 1 1 calc R U . . .
H19B H 0.6354 0.7448 0.1683 0.052 Uiso 1 1 calc R U . . .
C20 C 0.6178(13) 0.6317(6) 0.2354(6) 0.044(2) Uani 1 1 d . . . . .
H20A H 0.5672 0.5766 0.2191 0.053 Uiso 1 1 calc R U . . .
H20B H 0.5284 0.6526 0.2860 0.053 Uiso 1 1 calc R U . . .
C21 C 0.8531(13) 0.6275(5) 0.2680(6) 0.038(2) Uani 1 1 d . . . . .
H21 H 0.8991 0.6834 0.2862 0.046 Uiso 1 1 calc R U . . .
C22 C 0.9920(13) 0.5989(6) 0.1916(6) 0.041(2) Uani 1 1 d . . . . .
H22A H 0.9520 0.5428 0.1742 0.049 Uiso 1 1 calc R U . . .
H22B H 1.1411 0.5982 0.2131 0.049 Uiso 1 1 calc R U . . .
C23 C 0.9715(15) 0.6552(7) 0.1063(7) 0.050(3) Uani 1 1 d . . . . .
H23A H 1.0248 0.7101 0.1219 0.060 Uiso 1 1 calc R U . . .
H23B H 1.0586 0.6335 0.0554 0.060 Uiso 1 1 calc R U . . .
C24 C 0.6664(12) 0.6222(5) -0.0032(6) 0.0332(18) Uani 1 1 d . . . . .

loop_
_atom_site_aniso_label
_atom_site_aniso_U_11
_atom_site_aniso_U_22
_atom_site_aniso_U_33
_atom_site_aniso_U_23
_atom_site_aniso_U_13
_atom_site_aniso_U_12
O1 0.050(3) 0.052(4) 0.041(4) -0.011(3) 0.009(3) -0.002(3)
O2 0.042(3) 0.085(6) 0.038(4) -0.013(4) -0.001(3) 0.005(4)
N1 0.036(3) 0.057(5) 0.028(4) -0.006(4) -0.006(3) 0.002(3)
N2 0.039(4) 0.051(5) 0.031(4) -0.007(3) 0.002(3) -0.001(3)
C1 0.027(4) 0.058(5) 0.031(4) -0.001(4) 0.007(3) -0.003(4)
C2 0.021(3) 0.050(5) 0.047(5) -0.007(4) -0.001(3) -0.003(4)
C3 0.040(4) 0.048(5) 0.022(4) -0.003(4) -0.001(3) 0.000(4)
C4 0.036(4) 0.040(5) 0.028(4) -0.009(4) 0.001(3) 0.005(4)
C5 0.048(5) 0.040(5) 0.025(4) -0.008(4) -0.003(4) 0.006(4)
C6 0.052(5) 0.042(5) 0.030(5) 0.001(4) 0.000(4) -0.002(5)
O3 0.044(3) 0.061(4) 0.047(4) -0.013(3) -0.009(3) 0.006(3)
O4 0.036(3) 0.073(5) 0.051(4) -0.011(4) 0.015(3) -0.011(3)
N3 0.039(4) 0.071(6) 0.029(4) 0.004(4) 0.003(3) -0.002(4)
N4 0.037(3) 0.044(4) 0.028(4) -0.005(3) -0.001(3) 0.002(3)
C7 0.042(5) 0.049(6) 0.032(5) -0.004(4) 0.009(4) -0.009(4)
C8 0.039(4) 0.055(6) 0.026(4) -0.004(4) -0.003(4) -0.009(4)
C9 0.054(5) 0.034(4) 0.039(5) -0.004(4) -0.003(4) 0.001(4)
C10 0.029(4) 0.061(6) 0.035(5) 0.002(4) -0.006(3) 0.003(4)
C11 0.049(5) 0.062(6) 0.039(5) 0.002(5) -0.006(4) 0.009(5)
C12 0.063(6) 0.032(4) 0.028(5) 0.005(4) -0.007(4) -0.006(5)
O5 0.039(3) 0.095(6) 0.051(4) -0.015(4) -0.003(3) 0.003(4)
O6 0.048(3) 0.048(4) 0.043(4) -0.008(3) -0.012(3) -0.001(3)
N5 0.036(3) 0.058(5) 0.028(4) -0.007(3) -0.004(3) -0.004(3)
N6 0.037(4) 0.050(5) 0.042(4) 0.000(4) 0.004(3) 0.000(3)
C13 0.043(5) 0.055(6) 0.024(4) -0.009(4) -0.004(4) -0.003(4)
C14 0.035(4) 0.044(5) 0.043(5) -0.004(4) 0.003(4) 0.000(4)
C15 0.030(4) 0.051(5) 0.034(5) -0.003(4) 0.000(3) 0.006(4)
C16 0.037(4) 0.055(6) 0.039(5) -0.006(5) 0.004(4) -0.001(4)
C17 0.022(4) 0.064(6) 0.038(5) 0.003(5) 0.009(3) 0.007(4)
C18 0.027(4) 0.043(5) 0.030(4) 0.000(4) -0.002(3) 0.006(4)
O7 0.034(3) 0.080(5) 0.054(4) -0.016(4) -0.008(3) 0.000(3)
O8 0.054(4) 0.061(4) 0.038(4) -0.008(3) 0.013(3) -0.007(3)
N7 0.039(4) 0.062(5) 0.035(4) -0.004(4) -0.002(3) -0.002(4)
N8 0.035(3) 0.051(4) 0.033(4) -0.001(3) -0.004(3) 0.007(3)
C19 0.039(4) 0.051(6) 0.039(5) -0.004(4) -0.002(4) 0.011(4)
C20 0.038(4) 0.057(6) 0.038(5) 0.000(4) 0.007(4) 0.005(4)
C21 0.039(4) 0.041(5) 0.035(5) -0.002(4) -0.008(4) 0.002(4)
C22 0.039(4) 0.053(6) 0.031(5) 0.007(4) -0.001(4) -0.004(4)
C23 0.046(5) 0.063(6) 0.042(5) 0.007(5) -0.003(4) -0.015(5)
C24 0.030(4) 0.036(4) 0.033(4) -0.004(4) -0.001(3) 0.000(4)

loop_
_atom_type_symbol
_atom_type_description
_atom_type_scat_dispersion_real
_atom_type_scat_dispersion_imag
_atom_type_scat_source
C C 0.0033 0.0016 'International Tables Vol C Tables 4.2.6.8 and 6.1.1.4'
H H 0.0000 0.0000 'International Tables Vol C Tables 4.2.6.8 and 6.1.1.4'
N N 0.0061 0.0033 'International Tables Vol C Tables 4.2.6.8 and 6.1.1.4'
O O 0.0106 0.0060 'International Tables Vol C Tables 4.2.6.8 and 6.1.1.4'

loop_
_geom_angle_atom_site_label_1
_geom_angle_atom_site_label_2
_geom_angle_atom_site_label_3
_geom_angle
_geom_angle_site_symmetry_1
_geom_angle_site_symmetry_3
_geom_angle_publ_flag
C6 N1 C5 120.7(7) . . ?
C6 N1 C1 122.2(7) . . ?
C5 N1 C1 113.8(6) . . ?
C3 N2 H2A 109.5 . . ?
C3 N2 H2B 109.5 . . ?
H2A N2 H2B 109.5 . . ?
C3 N2 H2C 109.5 . . ?
H2A N2 H2C 109.5 . . ?
H2B N2 H2C 109.5 . . ?
N1 C1 C2 111.7(7) . . ?
N1 C1 H1A 109.3 . . ?
C2 C1 H1A 109.3 . . ?
N1 C1 H1B 109.3 . . ?
C2 C1 H1B 109.3 . . ?
H1A C1 H1B 107.9 . . ?
C1 C2 C3 109.4(7) . . ?
C1 C2 H2D 109.8 . . ?
C3 C2 H2D 109.8 . . ?
C1 C2 H2E 109.8 . . ?
C3 C2 H2E 109.8 . . ?
H2D C2 H2E 108.2 . . ?
N2 C3 C4 111.4(7) . . ?
N2 C3 C2 110.5(7) . . ?
C4 C3 C2 111.5(6) . . ?
N2 C3 H3 107.7 . . ?
C4 C3 H3 107.7 . . ?
C2 C3 H3 107.7 . . ?
C3 C4 C5 108.8(7) . . ?
C3 C4 H4A 109.9 . . ?
C5 C4 H4A 109.9 . . ?
C3 C4 H4B 109.9 . . ?
C5 C4 H4B 109.9 . . ?
H4A C4 H4B 108.3 . . ?
N1 C5 C4 112.2(7) . . ?
N1 C5 H5A 109.2 . . ?
C4 C5 H5A 109.2 . . ?
N1 C5 H5B 109.2 . . ?
C4 C5 H5B 109.2 . . ?
H5A C5 H5B 107.9 . . ?
O2 C6 O1 124.2(9) . . ?
O2 C6 N1 117.8(8) . . ?
O1 C6 N1 117.9(8) . . ?
C12 N3 C11 123.1(8) . . ?
C12 N3 C7 121.0(7) . . ?
C11 N3 C7 113.0(7) . . ?
C9 N4 H4C 109.5 . . ?
C9 N4 H4D 109.5 . . ?
H4C N4 H4D 109.5 . . ?
C9 N4 H4E 109.5 . . ?
H4C N4 H4E 109.5 . . ?
H4D N4 H4E 109.5 . . ?
N3 C7 C8 110.9(7) . . ?
N3 C7 H7A 109.5 . . ?
C8 C7 H7A 109.5 . . ?
N3 C7 H7B 109.5 . . ?
C8 C7 H7B 109.5 . . ?
H7A C7 H7B 108.0 . . ?
C9 C8 C7 108.5(7) . . ?
C9 C8 H8A 110.0 . . ?
C7 C8 H8A 110.0 . . ?
C9 C8 H8B 110.0 . . ?
C7 C8 H8B 110.0 . . ?
H8A C8 H8B 108.4 . . ?
N4 C9 C10 111.9(7) . . ?
N4 C9 C8 111.5(7) . . ?
C10 C9 C8 110.9(7) . . ?
N4 C9 H9 107.4 . . ?
C10 C9 H9 107.4 . . ?
C8 C9 H9 107.4 . . ?
C11 C10 C9 110.1(8) . . ?
C11 C10 H10A 109.6 . . ?
C9 C10 H10A 109.6 . . ?
C11 C10 H10B 109.6 . . ?
C9 C10 H10B 109.6 . . ?
H10A C10 H10B 108.2 . . ?
N3 C11 C10 112.5(7) . . ?
N3 C11 H11A 109.1 . . ?
C10 C11 H11A 109.1 . . ?
N3 C11 H11B 109.1 . . ?
C10 C11 H11B 109.1 . . ?
H11A C11 H11B 107.8 . . ?
O4 C12 O3 123.4(9) . . ?
O4 C12 N3 117.0(8) . . ?
O3 C12 N3 119.5(9) . . ?
C18 N5 C17 120.4(7) . . ?
C18 N5 C13 121.5(6) . . ?
C17 N5 C13 115.1(7) . . ?
C15 N6 H6A 109.5 . . ?
C15 N6 H6B 109.5 . . ?
H6A N6 H6B 109.5 . . ?
C15 N6 H6C 109.5 . . ?
H6A N6 H6C 109.5 . . ?
H6B N6 H6C 109.5 . . ?
N5 C13 C14 110.0(7) . . ?
N5 C13 H13A 109.7 . . ?
C14 C13 H13A 109.7 . . ?
N5 C13 H13B 109.7 . . ?
C14 C13 H13B 109.7 . . ?
H13A C13 H13B 108.2 . . ?
C13 C14 C15 109.9(7) . . ?
C13 C14 H14A 109.7 . . ?
C15 C14 H14A 109.7 . . ?
C13 C14 H14B 109.7 . . ?
C15 C14 H14B 109.7 . . ?
H14A C14 H14B 108.2 . . ?
N6 C15 C16 112.6(8) . . ?
N6 C15 C14 109.6(7) . . ?
C16 C15 C14 110.1(7) . . ?
N6 C15 H15 108.1 . . ?
C16 C15 H15 108.1 . . ?
C14 C15 H15 108.1 . . ?
C15 C16 C17 111.9(8) . . ?
C15 C16 H16A 109.2 . . ?
C17 C16 H16A 109.2 . . ?
C15 C16 H16B 109.2 . . ?
C17 C16 H16B 109.2 . . ?
H16A C16 H16B 107.9 . . ?
N5 C17 C16 109.4(7) . . ?
N5 C17 H17A 109.8 . . ?
C16 C17 H17A 109.8 . . ?
N5 C17 H17B 109.8 . . ?
C16 C17 H17B 109.8 . . ?
H17A C17 H17B 108.3 . . ?
O6 C18 O5 121.4(7) . . ?
O6 C18 N5 120.1(7) . . ?
O5 C18 N5 118.4(7) . . ?
C24 N7 C23 123.4(8) . . ?
C24 N7 C19 120.7(7) . . ?
C23 N7 C19 113.4(7) . . ?
C21 N8 H8C 109.5 . . ?
C21 N8 H8D 109.5 . . ?
H8C N8 H8D 109.5 . . ?
C21 N8 H8E 109.5 . . ?
H8C N8 H8E 109.5 . . ?
H8D N8 H8E 109.5 . . ?
N7 C19 C20 110.1(7) . . ?
N7 C19 H19A 109.6 . . ?
C20 C19 H19A 109.6 . . ?
N7 C19 H19B 109.6 . . ?
C20 C19 H19B 109.6 . . ?
H19A C19 H19B 108.2 . . ?
C19 C20 C21 109.6(7) . . ?
C19 C20 H20A 109.8 . . ?
C21 C20 H20A 109.8 . . ?
C19 C20 H20B 109.8 . . ?
C21 C20 H20B 109.8 . . ?
H20A C20 H20B 108.2 . . ?
C22 C21 N8 112.4(7) . . ?
C22 C21 C20 110.6(7) . . ?
N8 C21 C20 108.8(7) . . ?
C22 C21 H21 108.3 . . ?
N8 C21 H21 108.3 . . ?
C20 C21 H21 108.3 . . ?
C21 C22 C23 110.9(8) . . ?
C21 C22 H22A 109.4 . . ?
C23 C22 H22A 109.4 . . ?
C21 C22 H22B 109.4 . . ?
C23 C22 H22B 109.4 . . ?
H22A C22 H22B 108.0 . . ?
N7 C23 C22 110.3(7) . . ?
N7 C23 H23A 109.6 . . ?
C22 C23 H23A 109.6 . . ?
N7 C23 H23B 109.6 . . ?
C22 C23 H23B 109.6 . . ?
H23A C23 H23B 108.1 . . ?
O8 C24 O7 127.1(8) . . ?
O8 C24 N7 118.9(7) . . ?
O7 C24 N7 113.9(7) . . ?

loop_
_geom_bond_atom_site_label_1
_geom_bond_atom_site_label_2
_geom_bond_distance
_geom_bond_site_symmetry_2
_geom_bond_publ_flag
O1 C6 1.267(11) . ?
O2 C6 1.215(11) . ?
N1 C6 1.396(11) . ?
N1 C5 1.427(11) . ?
N1 C1 1.458(10) . ?
N2 C3 1.489(10) . ?
N2 H2A 0.8900 . ?
N2 H2B 0.8900 . ?
N2 H2C 0.8900 . ?
C1 C2 1.520(12) . ?
C1 H1A 0.9700 . ?
C1 H1B 0.9700 . ?
C2 C3 1.536(11) . ?
C2 H2D 0.9700 . ?
C2 H2E 0.9700 . ?
C3 C4 1.512(10) . ?
C3 H3 0.9800 . ?
C4 C5 1.522(12) . ?
C4 H4A 0.9700 . ?
C4 H4B 0.9700 . ?
C5 H5A 0.9700 . ?
C5 H5B 0.9700 . ?
O3 C12 1.283(10) . ?
O4 C12 1.230(11) . ?
N3 C12 1.351(12) . ?
N3 C11 1.441(12) . ?
N3 C7 1.458(11) . ?
N4 C9 1.488(10) . ?
N4 H4C 0.8900 . ?
N4 H4D 0.8900 . ?
N4 H4E 0.8900 . ?
C7 C8 1.536(12) . ?
C7 H7A 0.9700 . ?
C7 H7B 0.9700 . ?
C8 C9 1.523(12) . ?
C8 H8A 0.9700 . ?
C8 H8B 0.9700 . ?
C9 C10 1.521(11) . ?
C9 H9 0.9800 . ?
C10 C11 1.517(13) . ?
C10 H10A 0.9700 . ?
C10 H10B 0.9700 . ?
C11 H11A 0.9700 . ?
C11 H11B 0.9700 . ?
O5 C18 1.307(10) . ?
O6 C18 1.243(9) . ?
N5 C18 1.376(10) . ?
N5 C17 1.460(10) . ?
N5 C13 1.467(10) . ?
N6 C15 1.483(10) . ?
N6 H6A 0.8900 . ?
N6 H6B 0.8900 . ?
N6 H6C 0.8900 . ?
C13 C14 1.504(12) . ?
C13 H13A 0.9700 . ?
C13 H13B 0.9700 . ?
C14 C15 1.514(11) . ?
C14 H14A 0.9700 . ?
C14 H14B 0.9700 . ?
C15 C16 1.495(12) . ?
C15 H15 0.9800 . ?
C16 C17 1.524(13) . ?
C16 H16A 0.9700 . ?
C16 H16B 0.9700 . ?
C17 H17A 0.9700 . ?
C17 H17B 0.9700 . ?
O7 C24 1.292(9) . ?
O8 C24 1.253(10) . ?
N7 C24 1.369(10) . ?
N7 C23 1.466(11) . ?
N7 C19 1.467(11) . ?
N8 C21 1.504(10) . ?
N8 H8C 0.8900 . ?
N8 H8D 0.8900 . ?
N8 H8E 0.8900 . ?
C19 C20 1.524(12) . ?
C19 H19A 0.9700 . ?
C19 H19B 0.9700 . ?
C20 C21 1.527(11) . ?
C20 H20A 0.9700 . ?
C20 H20B 0.9700 . ?
C21 C22 1.464(12) . ?
C21 H21 0.9800 . ?
C22 C23 1.520(13) . ?
C22 H22A 0.9700 . ?
C22 H22B 0.9700 . ?
C23 H23A 0.9700 . ?
C23 H23B 0.9700 . ?

loop_
_geom_torsion_atom_site_label_1
_geom_torsion_atom_site_label_2
_geom_torsion_atom_site_label_3
_geom_torsion_atom_site_label_4
_geom_torsion
_geom_torsion_site_symmetry_1
_geom_torsion_site_symmetry_2
_geom_torsion_site_symmetry_3
_geom_torsion_site_symmetry_4
_geom_torsion_publ_flag
C6 N1 C1 C2 104.0(9) . . . . ?
C5 N1 C1 C2 -55.7(10) . . . . ?
N1 C1 C2 C3 53.0(10) . . . . ?
C1 C2 C3 N2 -179.2(6) . . . . ?
C1 C2 C3 C4 -54.7(10) . . . . ?
N2 C3 C4 C5 179.5(7) . . . . ?
C2 C3 C4 C5 55.5(9) . . . . ?
C6 N1 C5 C4 -102.8(9) . . . . ?
C1 N1 C5 C4 57.2(10) . . . . ?
C3 C4 C5 N1 -56.1(9) . . . . ?
C5 N1 C6 O2 -12.6(13) . . . . ?
C1 N1 C6 O2 -170.8(8) . . . . ?
C5 N1 C6 O1 170.6(8) . . . . ?
C1 N1 C6 O1 12.4(13) . . . . ?
C12 N3 C7 C8 -103.6(9) . . . . ?
C11 N3 C7 C8 57.9(11) . . . . ?
N3 C7 C8 C9 -57.3(10) . . . . ?
C7 C8 C9 N4 -178.0(7) . . . . ?
C7 C8 C9 C10 56.5(10) . . . . ?
N4 C9 C10 C11 -179.9(7) . . . . ?
C8 C9 C10 C11 -54.7(10) . . . . ?
C12 N3 C11 C10 105.1(10) . . . . ?
C7 N3 C11 C10 -55.9(11) . . . . ?
C9 C10 C11 N3 53.6(11) . . . . ?
C11 N3 C12 O4 -169.2(9) . . . . ?
C7 N3 C12 O4 -9.6(13) . . . . ?
C11 N3 C12 O3 8.6(13) . . . . ?
C7 N3 C12 O3 168.1(8) . . . . ?
C18 N5 C13 C14 103.5(9) . . . . ?
C17 N5 C13 C14 -56.9(10) . . . . ?
N5 C13 C14 C15 56.6(9) . . . . ?
C13 C14 C15 N6 177.9(7) . . . . ?
C13 C14 C15 C16 -57.6(10) . . . . ?
N6 C15 C16 C17 179.2(7) . . . . ?
C14 C15 C16 C17 56.4(11) . . . . ?
C18 N5 C17 C16 -106.4(9) . . . . ?
C13 N5 C17 C16 54.2(11) . . . . ?
C15 C16 C17 N5 -53.4(11) . . . . ?
C17 N5 C18 O6 -10.6(13) . . . . ?
C13 N5 C18 O6 -170.0(8) . . . . ?
C17 N5 C18 O5 171.8(8) . . . . ?
C13 N5 C18 O5 12.4(13) . . . . ?
C24 N7 C19 C20 106.4(9) . . . . ?
C23 N7 C19 C20 -56.5(10) . . . . ?
N7 C19 C20 C21 55.4(10) . . . . ?
C19 C20 C21 C22 -57.3(10) . . . . ?
C19 C20 C21 N8 178.8(7) . . . . ?
N8 C21 C22 C23 179.4(7) . . . . ?
C20 C21 C22 C23 57.5(10) . . . . ?
C24 N7 C23 C22 -106.4(10) . . . . ?
C19 N7 C23 C22 56.0(11) . . . . ?
C21 C22 C23 N7 -56.1(11) . . . . ?
C23 N7 C24 O8 -6.6(13) . . . . ?
C19 N7 C24 O8 -167.8(8) . . . . ?
C23 N7 C24 O7 170.2(8) . . . . ?
C19 N7 C24 O7 9.0(12) . . . . ?
